data_4075208
loop_
_publ_author_name
'Lu, Xiu Lian'
'McGrath, Thomas D.'
'Stone, F. Gordon A.'

_publ_section_title
;
 Synthesis and Reactivity of 10- and 12-Vertex Cobalt&#x2212;Monocarborane
 Anions Containing Multiple Metal Centers
;
_journal_issue 10
_journal_name_full Organometallics
_journal_page_first 2590
_journal_paper_doi 10.1021/om060123d
_journal_volume 25
_journal_year 2006
_chemical_formula_sum 'C44 H38 B8 Co3 Cu O7 P2'
_chemical_formula_weight 1067.49
_chemical_name_systematic
; 
 ? 
;
_space_group_IT_number 14
_symmetry_cell_setting monoclinic
_symmetry_space_group_name_Hall '-P 2yn'
_symmetry_space_group_name_H-M 'P 1 21/n 1'
_atom_sites_solution_hydrogens geom
_atom_sites_solution_primary direct
_atom_sites_solution_secondary difmap
_audit_creation_method SHELXL-97
_cell_angle_alpha 90.00
_cell_angle_beta 91.534(10)
_cell_angle_gamma 90.00
_cell_formula_units_Z 4
_cell_length_a 13.317(5)
_cell_length_b 17.027(6)
_cell_length_c 21.905(8)
_cell_measurement_reflns_used 7707
_cell_measurement_temperature 110(2)
_cell_measurement_theta_max 25.49
_cell_measurement_theta_min 2.39
_cell_volume 4965(3)
_computing_cell_refinement 'Bruker APEX2 (Bruker, 2003)'
_computing_data_collection 'Bruker APEX2 (Bruker, 2003)'
_computing_data_reduction 'Bruker APEX2 (Bruker, 2003)'
_computing_molecular_graphics 'Bruker SHELXTL (Bruker, 2001)'
_computing_publication_material 'Bruker SHELXTL (Bruker, 2001)'
_computing_structure_refinement 'Bruker SHELXTL (Bruker, 2001)'
_computing_structure_solution 'Bruker SHELXTL (Bruker, 2001)'
_diffrn_ambient_temperature 110(2)
_diffrn_measured_fraction_theta_full 0.998
_diffrn_measured_fraction_theta_max 0.989
_diffrn_measurement_device_type 'Bruker-Nonius X8 APEX CCD area detector'
_diffrn_measurement_method 'phi and omega scans'
_diffrn_radiation_monochromator graphite
_diffrn_radiation_source 'fine-focus sealed tube'
_diffrn_radiation_type MoK\a
_diffrn_radiation_wavelength 0.71073
_diffrn_reflns_av_R_equivalents 0.0568
_diffrn_reflns_av_sigmaI/netI 0.0497
_diffrn_reflns_limit_h_max 17
_diffrn_reflns_limit_h_min -17
_diffrn_reflns_limit_k_max 21
_diffrn_reflns_limit_k_min -21
_diffrn_reflns_limit_l_max 28
_diffrn_reflns_limit_l_min -26
_diffrn_reflns_number 52626
_diffrn_reflns_theta_full 25.00
_diffrn_reflns_theta_max 27.19
_diffrn_reflns_theta_min 2.57
_exptl_absorpt_coefficient_mu 1.518
_exptl_absorpt_correction_T_max 0.881
_exptl_absorpt_correction_T_min 0.700
_exptl_absorpt_correction_type multi-scan
_exptl_absorpt_process_details 'SADABS (Bruker, 2003)'
_exptl_crystal_colour 'dark brown'
_exptl_crystal_density_diffrn 1.428
_exptl_crystal_density_method 'not measured'
_exptl_crystal_description parallelepiped
_exptl_crystal_F_000 2152
_exptl_crystal_size_max 0.17
_exptl_crystal_size_mid 0.10
_exptl_crystal_size_min 0.09
_refine_diff_density_max 1.022
_refine_diff_density_min -0.538
_refine_diff_density_rms 0.082
_refine_ls_extinction_method none
_refine_ls_goodness_of_fit_ref 1.023
_refine_ls_hydrogen_treatment mixed
_refine_ls_matrix_type full
_refine_ls_number_parameters 646
_refine_ls_number_reflns 10918
_refine_ls_number_restraints 0
_refine_ls_restrained_S_all 1.023
_refine_ls_R_factor_all 0.0686
_refine_ls_R_factor_gt 0.0411
_refine_ls_shift/su_max 0.002
_refine_ls_shift/su_mean 0.000
_refine_ls_structure_factor_coef Fsqd
_refine_ls_weighting_details 'calc w=1/[\s^2^(Fo^2^)+(0.0436P)^2^+4.1052P] where P=(Fo^2^+2Fc^2^)/3'
_refine_ls_weighting_scheme calc
_refine_ls_wR_factor_gt 0.0896
_refine_ls_wR_factor_ref 0.1019
_reflns_number_gt 7971
_reflns_number_total 10918
_reflns_threshold_expression >2sigma(I)
_cod_data_source_file om060123dsi20060207_101029.cif
_cod_data_source_block 13
_cod_depositor_comments
;
The following automatic conversions were performed:

'_symmetry_cell_setting' value 'Monoclinic' changed to 'monoclinic'
according to /home/saulius/struct/CIF-dictionaries/cif_core.dic
dictionary named 'cif_core.dic' version 2.4.1 from 2010-06-29.

Automatic conversion script
Id: cif_fix_values 1715 2011-07-08 13:25:40Z adriana 
;
_cod_original_sg_symbol_H-M 'P2(1)/n  '
_cod_database_code 4075208

loop_
_symmetry_equiv_pos_as_xyz
'x, y, z'
'-x+1/2, y+1/2, -z+1/2'
'-x, -y, -z'
'x-1/2, -y-1/2, z-1/2'

loop_
_atom_site_label
_atom_site_type_symbol
_atom_site_fract_x
_atom_site_fract_y
_atom_site_fract_z
_atom_site_U_iso_or_equiv
_atom_site_adp_type
_atom_site_occupancy
_atom_site_symmetry_multiplicity
_atom_site_calc_flag
_atom_site_refinement_flags
Co1 Co 0.20225(3) 0.59738(2) 1.097399(17) 0.02579(11) Uani 1 1 d .
C11 C 0.3124(3) 0.58316(17) 1.04413(13) 0.0257(7) Uani 1 1 d .
O11 O 0.39370(18) 0.55865(13) 1.05003(10) 0.0331(5) Uani 1 1 d .
C12 C 0.1880(3) 0.4952(2) 1.11257(14) 0.0319(8) Uani 1 1 d .
O12 O 0.1780(2) 0.43063(14) 1.12512(11) 0.0420(6) Uani 1 1 d .
Co2 Co 0.22651(3) 0.63386(2) 0.984764(16) 0.01990(10) Uani 1 1 d .
C21 C 0.3074(2) 0.70894(18) 0.95951(13) 0.0257(7) Uani 1 1 d .
O21 O 0.36927(19) 0.75199(13) 0.94556(11) 0.0388(6) Uani 1 1 d .
C22 C 0.0980(3) 0.60593(17) 0.97281(13) 0.0244(7) Uani 1 1 d .
O22 O 0.01670(18) 0.58689(13) 0.96491(10) 0.0332(5) Uani 1 1 d .
Co6 Co 0.23465(4) 0.73770(3) 1.138222(18) 0.03060(12) Uani 1 1 d .
C61 C 0.2712(3) 0.7670(2) 1.21391(16) 0.0470(10) Uani 1 1 d .
O61 O 0.2971(3) 0.79153(18) 1.25979(12) 0.0715(10) Uani 1 1 d .
C62 C 0.3537(3) 0.7581(2) 1.10639(15) 0.0369(8) Uani 1 1 d .
O62 O 0.4279(2) 0.77452(17) 1.08561(13) 0.0523(7) Uani 1 1 d .
C63 C 0.2751(3) 0.6155(2) 1.16670(15) 0.0401(9) Uani 1 1 d .
O63 O 0.3250(3) 0.59685(15) 1.20785(11) 0.0586(9) Uani 1 1 d .
C1 C 0.0346(3) 0.8248(2) 1.16091(15) 0.0424(10) Uani 1 1 d .
H1 H -0.004(3) 0.853(2) 1.1861(18) 0.051 Uiso 1 1 d .
B2 B 0.1481(4) 0.8453(2) 1.14440(17) 0.0361(10) Uani 1 1 d .
H2 H 0.185(3) 0.894(2) 1.1690(16) 0.043 Uiso 1 1 d .
B3 B 0.0860(4) 0.7426(2) 1.17795(17) 0.0381(10) Uani 1 1 d .
H3 H 0.080(3) 0.719(2) 1.2266(16) 0.046 Uiso 1 1 d .
B4 B -0.0112(4) 0.7558(2) 1.11884(17) 0.0358(9) Uani 1 1 d .
H4 H -0.085(3) 0.736(2) 1.1175(16) 0.043 Uiso 1 1 d .
B5 B 0.0443(3) 0.8460(2) 1.08958(17) 0.0330(9) Uani 1 1 d .
H5 H 0.006(3) 0.895(2) 1.0719(15) 0.040 Uiso 1 1 d .
B7 B 0.0889(3) 0.6865(2) 1.11046(15) 0.0291(8) Uani 1 1 d .
H7 H 0.070(2) 0.6180(19) 1.1139(15) 0.035 Uiso 1 1 d .
B8 B 0.0567(3) 0.7559(2) 1.04986(16) 0.0261(8) Uani 1 1 d .
H8 H 0.013(2) 0.7498(19) 1.0092(15) 0.031 Uiso 1 1 d .
B9 B 0.1669(3) 0.8155(2) 1.06840(15) 0.0262(8) Uani 1 1 d .
H9 H 0.208(2) 0.8550(19) 1.0349(14) 0.031 Uiso 1 1 d .
B10 B 0.1739(3) 0.7091(2) 1.05425(14) 0.0230(7) Uani 1 1 d .
Cu1 Cu 0.15411(3) 0.76777(2) 0.966079(16) 0.02649(10) Uani 1 1 d .
P1 P 0.11349(6) 0.84860(4) 0.88910(3) 0.02354(18) Uani 1 1 d .
C111 C 0.1637(2) 0.94840(17) 0.89562(13) 0.0245(7) Uani 1 1 d .
C112 C 0.1609(3) 0.98731(18) 0.95132(14) 0.0294(7) Uani 1 1 d .
H112 H 0.1317 0.9622 0.9853 0.035 Uiso 1 1 calc R
C113 C 0.1999(3) 1.06204(19) 0.95794(15) 0.0357(8) Uani 1 1 d .
H113 H 0.1974 1.0881 0.9962 0.043 Uiso 1 1 calc R
C114 C 0.2425(3) 1.0990(2) 0.90874(16) 0.0396(9) Uani 1 1 d .
H114 H 0.2695 1.1504 0.9133 0.047 Uiso 1 1 calc R
C115 C 0.2460(3) 1.0613(2) 0.85325(16) 0.0430(9) Uani 1 1 d .
H115 H 0.2755 1.0867 0.8195 0.052 Uiso 1 1 calc R
C116 C 0.2065(3) 0.98656(19) 0.84644(14) 0.0350(8) Uani 1 1 d .
H116 H 0.2086 0.9611 0.8079 0.042 Uiso 1 1 calc R
C121 C -0.0220(2) 0.85810(18) 0.88395(12) 0.0254(7) Uani 1 1 d .
C122 C -0.0717(3) 0.92955(19) 0.87866(14) 0.0316(8) Uani 1 1 d .
H122 H -0.0347 0.9772 0.8783 0.038 Uiso 1 1 calc R
C123 C -0.1760(3) 0.9311(2) 0.87390(16) 0.0406(9) Uani 1 1 d .
H123 H -0.2102 0.9799 0.8704 0.049 Uiso 1 1 calc R
C124 C -0.2300(3) 0.8619(2) 0.87417(15) 0.0412(9) Uani 1 1 d .
H124 H -0.3013 0.8633 0.8707 0.049 Uiso 1 1 calc R
C125 C -0.1814(3) 0.7906(2) 0.87944(14) 0.0357(8) Uani 1 1 d .
H125 H -0.2189 0.7431 0.8796 0.043 Uiso 1 1 calc R
C126 C -0.0782(3) 0.78850(19) 0.88440(13) 0.0303(7) Uani 1 1 d .
H126 H -0.0447 0.7394 0.8882 0.036 Uiso 1 1 calc R
C131 C 0.1471(3) 0.81904(17) 0.81203(13) 0.0277(7) Uani 1 1 d .
C132 C 0.2428(3) 0.79019(19) 0.80258(15) 0.0323(8) Uani 1 1 d .
H132 H 0.2884 0.7834 0.8363 0.039 Uiso 1 1 calc R
C133 C 0.2723(3) 0.7712(2) 0.74397(15) 0.0382(8) Uani 1 1 d .
H133 H 0.3379 0.7514 0.7376 0.046 Uiso 1 1 calc R
C134 C 0.2059(3) 0.7812(2) 0.69488(15) 0.0392(9) Uani 1 1 d .
H134 H 0.2261 0.7686 0.6548 0.047 Uiso 1 1 calc R
C135 C 0.1113(3) 0.8093(2) 0.70403(14) 0.0363(8) Uani 1 1 d .
H135 H 0.0660 0.8158 0.6702 0.044 Uiso 1 1 calc R
C136 C 0.0807(3) 0.82841(18) 0.76247(13) 0.0300(7) Uani 1 1 d .
H136 H 0.0148 0.8478 0.7685 0.036 Uiso 1 1 calc R
P2 P 0.26802(6) 0.54578(4) 0.91374(3) 0.02034(16) Uani 1 1 d .
C211 C 0.1732(2) 0.53689(18) 0.85241(13) 0.0240(6) Uani 1 1 d .
C212 C 0.1423(3) 0.46510(19) 0.82788(14) 0.0327(8) Uani 1 1 d .
H212 H 0.1715 0.4178 0.8428 0.039 Uiso 1 1 calc R
C213 C 0.0692(3) 0.4624(2) 0.78190(15) 0.0405(9) Uani 1 1 d .
H213 H 0.0487 0.4132 0.7653 0.049 Uiso 1 1 calc R
C214 C 0.0261(3) 0.5308(2) 0.76009(15) 0.0379(8) Uani 1 1 d .
H214 H -0.0246 0.5286 0.7288 0.045 Uiso 1 1 calc R
C215 C 0.0561(3) 0.6026(2) 0.78359(15) 0.0366(8) Uani 1 1 d .
H215 H 0.0269 0.6497 0.7682 0.044 Uiso 1 1 calc R
C216 C 0.1288(3) 0.60542(18) 0.82944(14) 0.0294(7) Uani 1 1 d .
H216 H 0.1491 0.6548 0.8457 0.035 Uiso 1 1 calc R
C221 C 0.2804(2) 0.44573(16) 0.94329(12) 0.0206(6) Uani 1 1 d .
C222 C 0.1975(3) 0.40925(18) 0.96796(14) 0.0292(7) Uani 1 1 d .
H222 H 0.1347 0.4358 0.9680 0.035 Uiso 1 1 calc R
C223 C 0.2056(3) 0.33457(19) 0.99251(15) 0.0317(7) Uani 1 1 d .
H223 H 0.1482 0.3101 1.0090 0.038 Uiso 1 1 calc R
C224 C 0.2961(3) 0.29528(18) 0.99322(13) 0.0298(7) Uani 1 1 d .
H224 H 0.3013 0.2440 1.0101 0.036 Uiso 1 1 calc R
C225 C 0.3789(3) 0.33132(18) 0.96915(13) 0.0291(7) Uani 1 1 d .
H225 H 0.4417 0.3048 0.9698 0.035 Uiso 1 1 calc R
C226 C 0.3715(2) 0.40636(17) 0.94389(13) 0.0253(7) Uani 1 1 d .
H226 H 0.4289 0.4305 0.9271 0.030 Uiso 1 1 calc R
C231 C 0.3845(2) 0.56055(16) 0.87348(12) 0.0218(6) Uani 1 1 d .
C232 C 0.3938(3) 0.53468(18) 0.81336(14) 0.0285(7) Uani 1 1 d .
H232 H 0.3374 0.5126 0.7922 0.034 Uiso 1 1 calc R
C233 C 0.4839(3) 0.54103(19) 0.78469(14) 0.0336(8) Uani 1 1 d .
H233 H 0.4899 0.5222 0.7441 0.040 Uiso 1 1 calc R
C234 C 0.5663(3) 0.57474(19) 0.81465(15) 0.0315(8) Uani 1 1 d .
H234 H 0.6282 0.5797 0.7945 0.038 Uiso 1 1 calc R
C235 C 0.5580(2) 0.60094(19) 0.87356(14) 0.0304(7) Uani 1 1 d .
H235 H 0.6141 0.6245 0.8940 0.036 Uiso 1 1 calc R
C236 C 0.4678(2) 0.59308(18) 0.90321(14) 0.0269(7) Uani 1 1 d .
H236 H 0.4631 0.6102 0.9443 0.032 Uiso 1 1 calc R
C100 C -0.5074(4) 0.8649(5) 0.8591(2) 0.090(2) Uani 1 1 d .
C101 C -0.512(2) 0.961(2) 0.9749(10) 0.37(2) Uani 1 1 d .
C102 C -0.4505(5) 1.0087(4) 0.9192(3) 0.0911(19) Uani 1 1 d .
C103 C -0.5266(8) 0.9275(7) 0.9041(6) 0.158(4) Uani 1 1 d .

loop_
_atom_site_aniso_label
_atom_site_aniso_U_11
_atom_site_aniso_U_22
_atom_site_aniso_U_33
_atom_site_aniso_U_23
_atom_site_aniso_U_13
_atom_site_aniso_U_12
Co1 0.0398(3) 0.0215(2) 0.0163(2) 0.00369(15) 0.00436(17) 0.00799(18)
C11 0.037(2) 0.0218(16) 0.0183(14) 0.0022(11) -0.0007(13) 0.0028(14)
O11 0.0332(14) 0.0391(14) 0.0268(12) 0.0068(10) -0.0025(10) 0.0072(11)
C12 0.041(2) 0.0317(19) 0.0232(16) 0.0054(13) 0.0090(14) 0.0069(15)
O12 0.0547(17) 0.0277(13) 0.0442(14) 0.0131(11) 0.0103(13) 0.0049(11)
Co2 0.0259(2) 0.0190(2) 0.01487(18) 0.00117(14) 0.00254(15) 0.00451(16)
C21 0.0322(18) 0.0254(16) 0.0195(15) -0.0009(12) -0.0015(13) 0.0070(14)
O21 0.0381(15) 0.0304(13) 0.0481(15) 0.0072(11) 0.0042(12) -0.0051(11)
C22 0.0310(19) 0.0218(15) 0.0208(15) -0.0011(12) 0.0065(13) 0.0081(13)
O22 0.0275(14) 0.0352(13) 0.0372(13) -0.0040(10) 0.0059(11) 0.0002(10)
Co6 0.0499(3) 0.0261(2) 0.0157(2) -0.00042(16) -0.00289(19) 0.0086(2)
C61 0.081(3) 0.033(2) 0.0267(19) 0.0026(15) -0.0103(19) 0.0099(19)
O61 0.129(3) 0.0562(19) 0.0277(15) -0.0069(13) -0.0229(17) 0.0128(19)
C62 0.047(2) 0.035(2) 0.0277(18) -0.0040(14) -0.0086(16) 0.0096(17)
O62 0.0422(17) 0.0623(19) 0.0523(17) -0.0063(14) -0.0015(14) 0.0062(14)
C63 0.065(3) 0.0306(19) 0.0242(17) -0.0034(14) -0.0025(17) 0.0128(17)
O63 0.105(3) 0.0391(15) 0.0300(14) -0.0016(11) -0.0268(15) 0.0242(15)
C1 0.067(3) 0.034(2) 0.0271(18) -0.0057(14) 0.0162(17) 0.0150(18)
B2 0.059(3) 0.026(2) 0.0236(18) -0.0015(15) 0.0012(18) 0.0096(18)
B3 0.063(3) 0.031(2) 0.0212(18) -0.0015(15) 0.0114(18) 0.0077(19)
B4 0.048(3) 0.034(2) 0.0266(19) -0.0008(15) 0.0133(18) 0.0107(19)
B5 0.048(3) 0.025(2) 0.0261(19) -0.0028(15) 0.0056(17) 0.0124(17)
B7 0.043(2) 0.0250(19) 0.0200(17) 0.0029(14) 0.0105(16) 0.0084(16)
B8 0.038(2) 0.0226(18) 0.0183(16) 0.0006(13) 0.0060(15) 0.0080(15)
B9 0.039(2) 0.0204(17) 0.0186(16) -0.0002(13) -0.0015(15) 0.0078(15)
B10 0.032(2) 0.0210(17) 0.0161(15) 0.0015(12) 0.0025(14) 0.0043(14)
Cu1 0.0396(2) 0.0227(2) 0.01738(18) 0.00538(14) 0.00526(16) 0.00911(17)
P1 0.0361(5) 0.0203(4) 0.0143(3) 0.0027(3) 0.0033(3) 0.0047(3)
C111 0.0332(18) 0.0215(15) 0.0187(14) 0.0027(11) -0.0005(12) 0.0062(13)
C112 0.043(2) 0.0251(17) 0.0203(15) 0.0025(12) 0.0007(14) 0.0058(14)
C113 0.053(2) 0.0278(18) 0.0257(17) -0.0018(13) -0.0020(16) 0.0054(16)
C114 0.055(2) 0.0247(18) 0.039(2) 0.0011(14) -0.0021(17) -0.0054(16)
C115 0.066(3) 0.033(2) 0.0307(18) 0.0055(15) 0.0079(18) -0.0107(18)
C116 0.055(2) 0.0270(18) 0.0231(16) 0.0033(13) 0.0060(15) -0.0002(16)
C121 0.0363(19) 0.0277(16) 0.0122(13) 0.0007(11) 0.0031(12) 0.0023(13)
C122 0.040(2) 0.0296(18) 0.0259(16) 0.0038(13) 0.0071(15) 0.0034(15)
C123 0.042(2) 0.040(2) 0.041(2) 0.0074(16) 0.0097(17) 0.0121(17)
C124 0.037(2) 0.055(2) 0.0318(19) 0.0035(16) 0.0037(16) 0.0001(18)
C125 0.043(2) 0.042(2) 0.0222(16) 0.0006(14) 0.0046(15) -0.0089(17)
C126 0.042(2) 0.0287(17) 0.0200(15) 0.0017(12) 0.0037(14) -0.0004(14)
C131 0.047(2) 0.0184(15) 0.0184(14) 0.0006(11) 0.0076(14) -0.0004(14)
C132 0.041(2) 0.0287(17) 0.0271(17) 0.0033(13) 0.0038(15) 0.0027(15)
C133 0.046(2) 0.0340(19) 0.0351(19) 0.0001(15) 0.0181(17) 0.0031(16)
C134 0.063(3) 0.0302(19) 0.0253(17) -0.0067(14) 0.0181(17) -0.0105(17)
C135 0.053(2) 0.038(2) 0.0184(16) -0.0016(13) 0.0044(15) -0.0118(17)
C136 0.044(2) 0.0253(17) 0.0208(15) 0.0015(12) 0.0036(14) -0.0035(14)
P2 0.0250(4) 0.0203(4) 0.0159(3) 0.0008(3) 0.0038(3) 0.0019(3)
C211 0.0255(17) 0.0284(16) 0.0183(14) -0.0001(12) 0.0042(12) 0.0000(13)
C212 0.047(2) 0.0243(17) 0.0268(16) -0.0007(13) -0.0049(15) 0.0029(15)
C213 0.055(3) 0.034(2) 0.0321(18) -0.0028(15) -0.0103(17) -0.0067(17)
C214 0.041(2) 0.047(2) 0.0245(17) -0.0006(15) -0.0107(15) -0.0020(17)
C215 0.046(2) 0.0337(19) 0.0301(18) 0.0045(14) -0.0086(16) 0.0069(16)
C216 0.041(2) 0.0241(16) 0.0225(15) 0.0003(12) -0.0037(14) 0.0009(14)
C221 0.0275(17) 0.0189(15) 0.0157(13) -0.0012(11) 0.0040(12) 0.0015(12)
C222 0.0278(18) 0.0301(18) 0.0301(17) 0.0065(13) 0.0058(14) 0.0067(14)
C223 0.0306(19) 0.0291(18) 0.0357(18) 0.0074(14) 0.0060(14) -0.0027(14)
C224 0.046(2) 0.0214(16) 0.0219(15) 0.0007(12) 0.0007(14) 0.0004(14)
C225 0.0329(19) 0.0289(17) 0.0255(16) 0.0019(13) 0.0024(13) 0.0111(14)
C226 0.0285(18) 0.0247(16) 0.0229(15) -0.0015(12) 0.0040(13) -0.0003(13)
C231 0.0286(17) 0.0179(15) 0.0190(14) 0.0016(11) 0.0053(12) 0.0028(12)
C232 0.0362(19) 0.0265(17) 0.0231(15) -0.0019(12) 0.0076(14) -0.0024(14)
C233 0.049(2) 0.0297(18) 0.0224(16) -0.0002(13) 0.0141(15) -0.0044(16)
C234 0.035(2) 0.0288(17) 0.0317(17) 0.0088(13) 0.0136(15) -0.0001(14)
C235 0.0261(18) 0.0331(18) 0.0320(17) 0.0020(14) 0.0021(14) -0.0023(14)
C236 0.0311(18) 0.0283(17) 0.0216(15) 0.0009(12) 0.0035(13) 0.0046(13)
C100 0.045(3) 0.175(7) 0.050(3) 0.053(3) -0.011(2) -0.051(4)
C101 0.21(2) 0.61(7) 0.29(4) 0.20(4) -0.01(3) 0.13(3)
C102 0.117(5) 0.093(4) 0.063(3) 0.007(3) 0.007(3) 0.014(4)
C103 0.131(8) 0.181(10) 0.160(9) 0.061(8) -0.032(7) 0.010(7)

loop_
_atom_type_symbol
_atom_type_description
_atom_type_scat_dispersion_real
_atom_type_scat_dispersion_imag
_atom_type_scat_source
C C 0.0033 0.0016 'International Tables Vol C Tables 4.2.6.8 and 6.1.1.4'
H H 0.0000 0.0000 'International Tables Vol C Tables 4.2.6.8 and 6.1.1.4'
B B 0.0013 0.0007 'International Tables Vol C Tables 4.2.6.8 and 6.1.1.4'
O O 0.0106 0.0060 'International Tables Vol C Tables 4.2.6.8 and 6.1.1.4'
P P 0.1023 0.0942 'International Tables Vol C Tables 4.2.6.8 and 6.1.1.4'
Co Co 0.3494 0.9721 'International Tables Vol C Tables 4.2.6.8 and 6.1.1.4'
Cu Cu 0.3201 1.2651 'International Tables Vol C Tables 4.2.6.8 and 6.1.1.4'

loop_
_geom_angle_atom_site_label_1
_geom_angle_atom_site_label_2
_geom_angle_atom_site_label_3
_geom_angle
_geom_angle_site_symmetry_3
C12 Co1 C63 93.89(16) .
C12 Co1 H7 92.4(11) .
C63 Co1 H7 107.3(10) .
C12 Co1 C11 94.44(14) .
C63 Co1 C11 97.53(16) .
H7 Co1 C11 153.7(10) .
C12 Co1 B10 157.85(15) .
C63 Co1 B10 107.54(15) .
H7 Co1 B10 76.2(10) .
C11 Co1 B10 88.40(13) .
C12 Co1 B7 125.55(15) .
C63 Co1 B7 97.45(15) .
H7 Co1 B7 33.5(10) .
C11 Co1 B7 135.87(13) .
B10 Co1 B7 47.49(13) .
C12 Co1 Co2 115.55(10) .
C63 Co1 Co2 133.34(13) .
H7 Co1 Co2 106.7(10) .
C11 Co1 Co2 47.78(9) .
B10 Co1 Co2 52.47(9) .
B7 Co1 Co2 93.64(9) .
C12 Co1 Co6 148.85(10) .
C63 Co1 Co6 57.98(11) .
H7 Co1 Co6 84.7(10) .
C11 Co1 Co6 101.79(9) .
B10 Co1 Co6 50.23(9) .
B7 Co1 Co6 54.31(11) .
Co2 Co1 Co6 94.85(2) .
O11 C11 Co1 134.7(2) .
O11 C11 Co2 140.7(2) .
Co1 C11 Co2 84.46(14) .
O12 C12 Co1 176.7(3) .
C21 Co2 C22 137.22(14) .
C21 Co2 C11 100.41(14) .
C22 Co2 C11 122.10(14) .
C21 Co2 B10 90.17(14) .
C22 Co2 B10 86.15(14) .
C11 Co2 B10 89.29(13) .
C21 Co2 P2 95.91(10) .
C22 Co2 P2 88.47(9) .
C11 Co2 P2 90.91(9) .
B10 Co2 P2 173.77(10) .
C21 Co2 Cu1 61.71(10) .
C22 Co2 Cu1 81.69(9) .
C11 Co2 Cu1 137.88(9) .
B10 Co2 Cu1 55.58(9) .
P2 Co2 Cu1 126.64(3) .
C21 Co2 Co1 124.56(10) .
C22 Co2 Co1 86.09(9) .
C11 Co2 Co1 47.77(10) .
B10 Co2 Co1 53.56(9) .
P2 Co2 Co1 122.94(3) .
Cu1 Co2 Co1 108.588(19) .
O21 C21 Co2 171.7(3) .
O21 C21 Cu1 112.7(2) .
Co2 C21 Cu1 75.21(12) .
O22 C22 Co2 178.8(3) .
C62 Co6 C61 94.90(19) .
C62 Co6 B10 91.65(15) .
C61 Co6 B10 172.35(18) .
C62 Co6 B2 109.80(17) .
C61 Co6 B2 80.70(16) .
B10 Co6 B2 93.38(14) .
C62 Co6 B3 166.57(16) .
C61 Co6 B3 81.19(19) .
B10 Co6 B3 91.54(15) .
B2 Co6 B3 56.97(16) .
C62 Co6 B7 139.18(14) .
C61 Co6 B7 125.73(17) .
B10 Co6 B7 48.17(13) .
B2 Co6 B7 83.45(16) .
B3 Co6 B7 47.39(14) .
C62 Co6 B9 87.88(15) .
C61 Co6 B9 125.02(15) .
B10 Co6 B9 51.21(13) .
B2 Co6 B9 47.63(13) .
B3 Co6 B9 83.97(15) .
B7 Co6 B9 72.78(14) .
C62 Co6 C63 94.64(15) .
C61 Co6 C63 86.74(15) .
B10 Co6 C63 96.67(13) .
B2 Co6 C63 153.27(15) .
B3 Co6 C63 97.95(15) .
B7 Co6 C63 84.96(14) .
B9 Co6 C63 147.87(13) .
C62 Co6 Co1 100.79(11) .
C61 Co6 Co1 128.19(12) .
B10 Co6 Co1 53.93(9) .
B2 Co6 Co1 135.90(13) .
B3 Co6 Co1 91.62(11) .
B7 Co6 Co1 53.08(9) .
B9 Co6 Co1 104.76(10) .
C63 Co6 Co1 43.29(10) .
O61 C61 Co6 174.0(4) .
O62 C62 Co6 176.9(3) .
O63 C63 Co1 153.8(3) .
O63 C63 Co6 127.3(3) .
Co1 C63 Co6 78.74(13) .
B3 C1 B2 80.9(3) .
B3 C1 B4 69.3(3) .
B2 C1 B4 112.1(3) .
B3 C1 B5 112.1(3) .
B2 C1 B5 68.4(3) .
B4 C1 B5 69.3(2) .
C1 B2 B9 108.0(3) .
C1 B2 B5 56.1(2) .
B9 B2 B5 60.0(2) .
C1 B2 B3 49.5(2) .
B9 B2 B3 99.2(2) .
B5 B2 B3 86.3(3) .
C1 B2 Co6 109.7(2) .
B9 B2 Co6 67.04(17) .
B5 B2 Co6 111.2(2) .
B3 B2 Co6 61.87(16) .
C1 B3 B7 107.3(3) .
C1 B3 B4 55.5(2) .
B7 B3 B4 60.1(2) .
C1 B3 B2 49.6(2) .
B7 B3 B2 98.2(2) .
B4 B3 B2 85.8(2) .
C1 B3 Co6 109.1(3) .
B7 B3 Co6 66.72(19) .
B4 B3 Co6 110.8(2) .
B2 B3 Co6 61.16(17) .
C1 B4 B8 107.0(3) .
C1 B4 B7 105.6(3) .
B8 B4 B7 61.2(2) .
C1 B4 B3 55.2(2) .
B8 B4 B3 103.7(3) .
B7 B4 B3 58.3(2) .
C1 B4 B5 55.6(2) .
B8 B4 B5 58.8(2) .
B7 B4 B5 102.0(3) .
B3 B4 B5 93.8(3) .
C1 B5 B8 107.1(3) .
C1 B5 B9 106.6(3) .
B8 B5 B9 61.6(2) .
C1 B5 B2 55.5(2) .
B8 B5 B2 104.0(3) .
B9 B5 B2 58.8(2) .
C1 B5 B4 55.2(2) .
B8 B5 B4 59.3(2) .
B9 B5 B4 103.2(3) .
B2 B5 B4 94.1(3) .
H7 B7 B10 113.9(16) .
H7 B7 B3 117.8(16) .
B10 B7 B3 120.2(3) .
H7 B7 B4 118.3(16) .
B10 B7 B4 115.2(3) .
B3 B7 B4 61.6(2) .
H7 B7 B8 129.2(16) .
B10 B7 B8 58.97(19) .
B3 B7 B8 104.5(2) .
B4 B7 B8 59.1(2) .
H7 B7 Co1 58.4(16) .
B10 B7 Co1 65.93(16) .
B3 B7 Co1 121.5(3) .
B4 B7 Co1 176.1(3) .
B8 B7 Co1 120.7(2) .
H7 B7 Co6 123.9(16) .
B10 B7 Co6 61.37(17) .
B3 B7 Co6 65.9(2) .
B4 B7 Co6 111.3(2) .
B8 B7 Co6 97.7(2) .
Co1 B7 Co6 72.61(13) .
H8 B8 B10 117.9(18) .
H8 B8 B5 116.4(18) .
B10 B8 B5 117.4(3) .
H8 B8 B4 116.1(18) .
B10 B8 B4 115.1(3) .
B5 B8 B4 61.9(2) .
H8 B8 B7 131.7(18) .
B10 B8 B7 58.19(19) .
B5 B8 B7 103.1(2) .
B4 B8 B7 59.7(2) .
H8 B8 B9 131.5(18) .
B10 B8 B9 61.9(2) .
B5 B8 B9 59.6(2) .
B4 B8 B9 103.6(3) .
B7 B8 B9 91.5(2) .
H8 B8 Cu1 68.8(18) .
B10 B8 Cu1 63.90(15) .
B5 B8 Cu1 112.3(2) .
B4 B8 Cu1 173.4(3) .
B7 B8 Cu1 121.0(2) .
B9 B8 Cu1 70.02(16) .
H9 B9 B2 121.2(16) .
H9 B9 B5 116.9(16) .
B2 B9 B5 61.2(2) .
H9 B9 B8 125.6(16) .
B2 B9 B8 103.7(3) .
B5 B9 B8 58.9(2) .
H9 B9 B10 116.3(16) .
B2 B9 B10 116.8(2) .
B5 B9 B10 112.4(3) .
B8 B9 B10 57.21(19) .
H9 B9 Co6 127.2(16) .
B2 B9 Co6 65.32(17) .
B5 B9 Co6 110.8(2) .
B8 B9 Co6 97.62(19) .
B10 B9 Co6 60.16(14) .
H9 B9 Cu1 67.8(16) .
B2 B9 Cu1 167.4(3) .
B5 B9 Cu1 107.5(2) .
B8 B9 Cu1 64.15(15) .
B10 B9 Cu1 60.61(14) .
Co6 B9 Cu1 117.76(15) .
B7 B10 B8 62.8(2) .
B7 B10 B9 93.6(2) .
B8 B10 B9 60.8(2) .
B7 B10 Co6 70.46(18) .
B8 B10 Co6 105.7(2) .
B9 B10 Co6 68.64(15) .
B7 B10 Co2 127.4(2) .
B8 B10 Co2 123.0(2) .
B9 B10 Co2 137.2(2) .
Co6 B10 Co2 131.12(18) .
B7 B10 Co1 66.58(16) .
B8 B10 Co1 124.8(2) .
B9 B10 Co1 143.6(2) .
Co6 B10 Co1 75.84(11) .
Co2 B10 Co1 73.98(11) .
B7 B10 Cu1 131.5(2) .
B8 B10 Cu1 69.97(16) .
B9 B10 Cu1 72.16(15) .
Co6 B10 Cu1 136.16(17) .
Co2 B10 Cu1 71.12(10) .
Co1 B10 Cu1 143.88(16) .
H8 Cu1 B10 68.4(9) .
H8 Cu1 H9 93.8(12) .
B10 Cu1 H9 71.1(8) .
H8 Cu1 P1 103.0(9) .
B10 Cu1 P1 166.22(9) .
H9 Cu1 P1 99.7(8) .
H8 Cu1 C21 139.4(9) .
B10 Cu1 C21 76.58(12) .
H9 Cu1 C21 93.6(8) .
P1 Cu1 C21 114.97(8) .
H8 Cu1 B8 27.3(9) .
B10 Cu1 B8 46.13(13) .
H9 Cu1 B8 72.2(8) .
P1 Cu1 B8 122.01(10) .
C21 Cu1 B8 122.69(12) .
H8 Cu1 B9 71.1(9) .
B10 Cu1 B9 47.24(12) .
H9 Cu1 B9 28.5(8) .
P1 Cu1 B9 120.63(9) .
C21 Cu1 B9 99.64(12) .
B8 Cu1 B9 45.84(14) .
H8 Cu1 Co2 97.8(9) .
B10 Cu1 Co2 53.31(9) .
H9 Cu1 Co2 112.4(8) .
P1 Cu1 Co2 140.28(3) .
C21 Cu1 Co2 43.08(8) .
B8 Cu1 Co2 90.72(9) .
B9 Cu1 Co2 98.00(8) .
C121 P1 C131 103.59(15) .
C121 P1 C111 106.42(14) .
C131 P1 C111 103.29(14) .
C121 P1 Cu1 108.84(10) .
C131 P1 Cu1 117.87(11) .
C111 P1 Cu1 115.66(10) .
C112 C111 C116 118.5(3) .
C112 C111 P1 119.5(2) .
C116 C111 P1 121.9(2) .
C113 C112 C111 120.8(3) .
C112 C113 C114 119.9(3) .
C115 C114 C113 120.0(3) .
C114 C115 C116 120.1(3) .
C115 C116 C111 120.5(3) .
C122 C121 C126 119.1(3) .
C122 C121 P1 123.8(3) .
C126 C121 P1 117.1(2) .
C121 C122 C123 119.8(3) .
C124 C123 C122 120.2(3) .
C125 C124 C123 120.5(4) .
C126 C125 C124 119.7(3) .
C125 C126 C121 120.7(3) .
C132 C131 C136 119.5(3) .
C132 C131 P1 118.9(2) .
C136 C131 P1 121.5(3) .
C131 C132 C133 120.2(3) .
C134 C133 C132 119.9(3) .
C135 C134 C133 120.0(3) .
C134 C135 C136 120.6(3) .
C131 C136 C135 119.7(3) .
C231 P2 C211 103.69(14) .
C231 P2 C221 103.31(13) .
C211 P2 C221 103.72(14) .
C231 P2 Co2 118.20(10) .
C211 P2 Co2 112.81(10) .
C221 P2 Co2 113.54(9) .
C212 C211 C216 118.5(3) .
C212 C211 P2 123.2(2) .
C216 C211 P2 118.3(2) .
C213 C212 C211 120.4(3) .
C214 C213 C212 120.2(3) .
C213 C214 C215 120.3(3) .
C216 C215 C214 119.6(3) .
C215 C216 C211 121.1(3) .
C226 C221 C222 119.0(3) .
C226 C221 P2 121.6(2) .
C222 C221 P2 119.3(2) .
C223 C222 C221 120.5(3) .
C224 C223 C222 120.6(3) .
C223 C224 C225 119.2(3) .
C224 C225 C226 120.7(3) .
C221 C226 C225 119.9(3) .
C236 C231 C232 118.6(3) .
C236 C231 P2 120.6(2) .
C232 C231 P2 120.7(2) .
C233 C232 C231 120.4(3) .
C232 C233 C234 120.4(3) .
C235 C234 C233 119.8(3) .
C234 C235 C236 120.1(3) .
C231 C236 C235 120.7(3) .
C103 C101 C102 62.5(10) .
C103 C101 C101 149(3) 3_477
C102 C101 C101 90(3) 3_477
C101 C102 C103 57.6(9) .
C100 C103 C101 148.5(13) .
C100 C103 C102 126.1(8) .
C101 C103 C102 59.9(14) .

loop_
_geom_bond_atom_site_label_1
_geom_bond_atom_site_label_2
_geom_bond_distance
_geom_bond_site_symmetry_2
Co1 C12 1.782(3) .
Co1 C63 1.806(4) .
Co1 H7 1.84(3) .
Co1 C11 1.914(3) .
Co1 B10 2.154(3) .
Co1 B7 2.164(4) .
Co1 Co2 2.5731(10) .
Co1 Co6 2.5833(10) .
C11 O11 1.164(4) .
C11 Co2 1.914(3) .
C12 O12 1.143(4) .
Co2 C21 1.770(3) .
Co2 C22 1.789(4) .
Co2 B10 2.123(3) .
Co2 P2 2.2408(9) .
Co2 Cu1 2.5049(9) .
C21 O21 1.151(4) .
C21 Cu1 2.281(3) .
C22 O22 1.138(4) .
Co6 C62 1.784(4) .
Co6 C61 1.786(4) .
Co6 B10 2.048(3) .
Co6 B2 2.170(4) .
Co6 B3 2.185(5) .
Co6 B7 2.199(4) .
Co6 B9 2.199(3) .
Co6 C63 2.233(3) .
C61 O61 1.133(4) .
C62 O62 1.134(5) .
C63 O63 1.151(4) .
C1 B3 1.599(5) .
C1 B2 1.602(6) .
C1 B4 1.604(6) .
C1 B5 1.612(5) .
B2 B9 1.764(5) .
B2 B5 1.806(6) .
B2 B3 2.077(6) .
B3 B7 1.761(5) .
B3 B4 1.820(6) .
B4 B8 1.781(5) .
B4 B7 1.793(5) .
B4 B5 1.828(6) .
B5 B8 1.773(5) .
B5 B9 1.785(6) .
B7 H7 1.20(3) .
B7 B10 1.739(5) .
B7 B8 1.820(5) .
B8 H8 1.05(3) .
B8 B10 1.753(5) .
B8 B9 1.821(6) .
B8 Cu1 2.285(3) .
B9 H9 1.15(3) .
B9 B10 1.840(5) .
B9 Cu1 2.386(3) .
B10 Cu1 2.184(3) .
Cu1 H8 2.14(3) .
Cu1 H9 2.22(3) .
Cu1 P1 2.2319(10) .
P1 C121 1.812(3) .
P1 C131 1.829(3) .
P1 C111 1.830(3) .
C111 C112 1.390(4) .
C111 C116 1.393(4) .
C112 C113 1.381(5) .
C113 C114 1.383(5) .
C114 C115 1.376(5) .
C115 C116 1.384(5) .
C121 C122 1.389(4) .
C121 C126 1.402(4) .
C122 C123 1.389(5) .
C123 C124 1.381(5) .
C124 C125 1.380(5) .
C125 C126 1.375(5) .
C131 C132 1.387(5) .
C131 C136 1.390(4) .
C132 C133 1.390(4) .
C133 C134 1.384(5) .
C134 C135 1.368(5) .
C135 C136 1.392(4) .
P2 C231 1.823(3) .
P2 C211 1.826(3) .
P2 C221 1.828(3) .
C211 C212 1.393(4) .
C211 C216 1.396(4) .
C212 C213 1.382(5) .
C213 C214 1.379(5) .
C214 C215 1.381(5) .
C215 C216 1.377(5) .
C221 C226 1.387(4) .
C221 C222 1.389(4) .
C222 C223 1.384(4) .
C223 C224 1.378(5) .
C224 C225 1.380(5) .
C225 C226 1.395(4) .
C231 C236 1.386(4) .
C231 C232 1.397(4) .
C232 C233 1.374(5) .
C233 C234 1.387(5) .
C234 C235 1.372(4) .
C235 C236 1.387(4) .
C100 C103 1.478(13) .
C101 C103 1.66(2) .
C101 C102 1.70(4) .
C101 C101 1.76(6) 3_477
C102 C103 1.740(13) .
